data_1564192
loop_
_publ_author_name
'Naz, Saba'
'Uddin, Noor'
'Ullah, Kaleem'
'Haider, Ali'
'Gul, Amna'
'Faisal, Sulaiman'
'Nadhman, Akhtar'
'Bibi, Memoona'
'Yousuf, Sammer'
'Ali, Saqib'

_publ_section_title
;
 Homo- and heteroleptic Zinc(II) carboxylates: Synthesis, structural
 characterization, and assessment of their biological significance in in
 vitro models
;
_journal_name_full 'Inorganica Chimica Acta'
_journal_page_first 119849
_journal_paper_doi 10.1016/j.ica.2020.119849
_journal_volume 511
_journal_year 2020
_chemical_formula_sum 'C32 H32 N2 O5 Zn'
_chemical_formula_weight 589.96
_space_group_crystal_system triclinic
_space_group_IT_number 2
_space_group_name_Hall '-P 1'
_space_group_name_H-M_alt 'P -1'
_atom_sites_solution_hydrogens mixed
_audit_creation_method SHELXL-2016/6
_cell_angle_alpha 71.7690(10)
_cell_angle_beta 87.2530(10)
_cell_angle_gamma 67.4310(10)
_cell_formula_units_Z 2
_cell_length_a 11.1515(3)
_cell_length_b 11.9391(3)
_cell_length_c 12.0735(3)
_cell_measurement_reflns_used 9440
_cell_measurement_temperature 100(2)
_cell_measurement_theta_max 68.41
_cell_measurement_theta_min 4.23
_cell_volume 1405.06(6)
_computing_cell_refinement 'Bruker SAINT'
_computing_data_collection 'Bruker APEX2'
_computing_data_reduction 'Bruker SAINT'
_computing_molecular_graphics 'Bruker SHELXTL'
_computing_publication_material 'Bruker SHELXTL'
_computing_structure_refinement 'SHELXL-2016/6 (Sheldrick, 2016)'
_computing_structure_solution 'SHELXT 2014/5 (Sheldrick, 2014)'
_diffrn_ambient_temperature 100(2)
_diffrn_measured_fraction_theta_full 0.997
_diffrn_measured_fraction_theta_max 0.995
_diffrn_measurement_device_type 'Bruker APEX-II CCD'
_diffrn_measurement_method '\f and \w scans'
_diffrn_radiation_type CuK\a
_diffrn_radiation_wavelength 1.54178
_diffrn_reflns_av_R_equivalents 0.0302
_diffrn_reflns_av_unetI/netI 0.0170
_diffrn_reflns_Laue_measured_fraction_full 0.997
_diffrn_reflns_Laue_measured_fraction_max 0.995
_diffrn_reflns_limit_h_max 13
_diffrn_reflns_limit_h_min -13
_diffrn_reflns_limit_k_max 14
_diffrn_reflns_limit_k_min -14
_diffrn_reflns_limit_l_max 14
_diffrn_reflns_limit_l_min -14
_diffrn_reflns_number 38266
_diffrn_reflns_point_group_measured_fraction_full 0.997
_diffrn_reflns_point_group_measured_fraction_max 0.995
_diffrn_reflns_theta_full 67.679
_diffrn_reflns_theta_max 68.404
_diffrn_reflns_theta_min 4.231
_exptl_absorpt_coefficient_mu 1.573
_exptl_absorpt_correction_type none
_exptl_crystal_colour colourless
_exptl_crystal_density_diffrn 1.394
_exptl_crystal_description PLATE
_exptl_crystal_F_000 616
_exptl_crystal_size_max 0.150
_exptl_crystal_size_mid 0.120
_exptl_crystal_size_min 0.030
_refine_diff_density_max 0.826
_refine_diff_density_min -0.421
_refine_diff_density_rms 0.058
_refine_ls_extinction_coef .
_refine_ls_extinction_method none
_refine_ls_goodness_of_fit_ref 1.042
_refine_ls_hydrogen_treatment mixed
_refine_ls_matrix_type full
_refine_ls_number_parameters 394
_refine_ls_number_reflns 5146
_refine_ls_number_restraints 0
_refine_ls_restrained_S_all 1.042
_refine_ls_R_factor_all 0.0395
_refine_ls_R_factor_gt 0.0374
_refine_ls_shift/su_max 0.000
_refine_ls_shift/su_mean 0.000
_refine_ls_structure_factor_coef Fsqd
_refine_ls_weighting_details 'w=1/[\s^2^(Fo^2^)+(0.0394P)^2^+1.7732P] where P=(Fo^2^+2Fc^2^)/3'
_refine_ls_weighting_scheme calc
_refine_ls_wR_factor_gt 0.0923
_refine_ls_wR_factor_ref 0.0938
_reflns_Friedel_coverage 0.000
_reflns_Friedel_fraction_full .
_reflns_Friedel_fraction_max .
_reflns_number_gt 4843
_reflns_number_total 5146
_reflns_threshold_expression 'I > 2\s(I)'
_cod_data_source_file RevisedCIFofComplex3.cif
_cod_data_source_block shelx
_cod_database_code 1564192
_shelx_shelxl_version_number 2016/6
_shelx_space_group_comment
;
The symmetry employed for this shelxl refinement is uniquely defined
by the following loop, which should always be used as a source of
symmetry information in preference to the above space-group names.
They are only intended as comments.
;
_shelx_estimated_absorpt_t_min 0.798
_shelx_estimated_absorpt_t_max 0.954

loop_
_space_group_symop_operation_xyz
'x, y, z'
'-x, -y, -z'

loop_
_atom_site_label
_atom_site_type_symbol
_atom_site_fract_x
_atom_site_fract_y
_atom_site_fract_z
_atom_site_U_iso_or_equiv
_atom_site_adp_type
_atom_site_occupancy
_atom_site_site_symmetry_order
_atom_site_calc_flag
_atom_site_refinement_flags_posn
_atom_site_refinement_flags_adp
_atom_site_refinement_flags_occupancy
_atom_site_disorder_assembly
_atom_site_disorder_group
C17 C 0.1792(6) 0.6462(5) 0.6406(5) 0.0173(11) Uani 0.475(7) 1 d . . P A 1
H17A H 0.242772 0.686118 0.607904 0.12(4) Uiso 0.475(7) 1 calc R . P A 1
C18 C 0.1598(5) 0.6851(4) 0.7334(4) 0.0315(16) Uani 0.475(7) 1 d . . P A 1
H18A H 0.067496 0.744452 0.726692 0.12(4) Uiso 0.475(7) 1 calc R . P A 1
H18B H 0.213777 0.735078 0.730427 0.09(3) Uiso 0.475(7) 1 calc R . P A 1
C17' C 0.1270(8) 0.6264(5) 0.6530(5) 0.0284(13) Uani 0.525(7) 1 d . . P A 2
H17B H 0.075298 0.576084 0.646302 0.21(6) Uiso 0.525(7) 1 calc R . P A 2
C18' C 0.0953(4) 0.6246(4) 0.7461(3) 0.0246(13) Uani 0.525(7) 1 d . . P A 2
H18C H 0.041877 0.572327 0.765000 0.063(19) Uiso 0.525(7) 1 calc R . P A 2
H18D H 0.035072 0.713272 0.738595 0.053(17) Uiso 0.525(7) 1 calc R . P A 2
Zn1 Zn 0.41377(3) 0.30068(2) 0.61218(2) 0.02196(10) Uani 1 1 d . . . . .
O1 O 0.67584(17) 0.24231(16) 0.76790(15) 0.0375(4) Uani 1 1 d . . . . .
O2 O 0.49693(15) 0.20165(15) 0.77967(12) 0.0280(3) Uani 1 1 d . . . . .
O3 O 0.24074(16) 0.41395(14) 0.66311(13) 0.0305(4) Uani 1 1 d . . . . .
O4 O 0.3681(2) 0.51732(17) 0.59831(15) 0.0440(5) Uani 1 1 d . . . . .
O5 O 0.59313(16) 0.28495(15) 0.55400(15) 0.0275(3) Uani 1 1 d . . . . .
N1 N 0.33095(17) 0.36375(16) 0.43155(15) 0.0229(4) Uani 1 1 d . . . . .
N3 N 0.38427(16) 0.13873(15) 0.60188(14) 0.0186(3) Uani 1 1 d . . . . .
C1 C 0.7243(2) -0.1143(2) 1.04682(18) 0.0317(5) Uani 1 1 d . . . . .
H1 H 0.642660 -0.105645 1.078210 0.038 Uiso 1 1 calc R U . . .
C2 C 0.8249(3) -0.2346(2) 1.0720(2) 0.0455(7) Uani 1 1 d . . . . .
H2 H 0.812117 -0.307795 1.121629 0.055 Uiso 1 1 calc R U . . .
C3 C 0.9424(3) -0.2482(2) 1.0257(2) 0.0434(7) Uani 1 1 d . . . . .
H3 H 1.010921 -0.330383 1.043327 0.052 Uiso 1 1 calc R U . . .
C4 C 0.9604(2) -0.1424(2) 0.9537(2) 0.0343(5) Uani 1 1 d . . . . .
H4 H 1.041377 -0.151974 0.920607 0.041 Uiso 1 1 calc R U . . .
C5 C 0.8629(2) -0.0229(2) 0.92917(18) 0.0240(4) Uani 1 1 d . . . . .
H5 H 0.877319 0.049442 0.879813 0.029 Uiso 1 1 calc R U . . .
C6 C 0.7433(2) -0.0064(2) 0.97557(16) 0.0211(4) Uani 1 1 d . . . . .
C7 C 0.6331(2) 0.1238(2) 0.95545(19) 0.0285(5) Uani 1 1 d . . . . .
H7 H 0.554306 0.110075 0.989176 0.034 Uiso 1 1 calc R U . . .
C8 C 0.6672(2) 0.2032(2) 1.0160(2) 0.0342(5) Uani 1 1 d . . . . .
H8A H 0.739810 0.224917 0.978434 0.041 Uiso 1 1 calc R U . . .
H8B H 0.696673 0.152276 1.099011 0.041 Uiso 1 1 calc R U . . .
C9 C 0.5497(3) 0.3269(3) 1.0092(3) 0.0518(8) Uani 1 1 d . . . . .
H9A H 0.523300 0.379506 0.927078 0.078 Uiso 1 1 calc R U . . .
H9B H 0.573471 0.374476 1.051211 0.078 Uiso 1 1 calc R U . . .
H9C H 0.477159 0.305573 1.044928 0.078 Uiso 1 1 calc R U . . .
C10 C 0.6000(2) 0.1962(2) 0.82312(19) 0.0253(4) Uani 1 1 d . . . . .
C11 C 0.0154(3) 0.6681(2) 0.4717(2) 0.0393(6) Uani 1 1 d . . . . .
H11 H 0.017372 0.584405 0.508594 0.047 Uiso 1 1 calc R U . . .
C12 C -0.0500(2) 0.7382(3) 0.3630(2) 0.0376(6) Uani 1 1 d . . . . .
H12 H -0.091855 0.702494 0.325196 0.045 Uiso 1 1 calc R U . . .
C13 C -0.0550(2) 0.8604(3) 0.3086(2) 0.0349(6) Uani 1 1 d . . . . .
H13 H -0.099101 0.908706 0.233059 0.042 Uiso 1 1 calc R U . . .
C14 C 0.0047(2) 0.9119(2) 0.3654(2) 0.0319(5) Uani 1 1 d . . . . .
H14 H 0.000276 0.996593 0.329312 0.038 Uiso 1 1 calc R U . . .
C15 C 0.0710(2) 0.8405(2) 0.4744(2) 0.0290(5) Uani 1 1 d . . . . .
H15 H 0.111804 0.876742 0.512564 0.035 Uiso 1 1 calc R U . . .
C16 C 0.0786(2) 0.7173(2) 0.52849(19) 0.0319(5) Uani 1 1 d . . . . .
C19 C 0.1903(3) 0.5778(3) 0.8600(2) 0.0614(10) Uani 1 1 d . . . . .
H19A H 0.109471 0.568629 0.887557 0.092 Uiso 1 1 calc R U . A 1
H19B H 0.227360 0.603459 0.915198 0.092 Uiso 1 1 calc R U . A 1
H19C H 0.252797 0.495910 0.854296 0.092 Uiso 1 1 calc R U . A 1
C20 C 0.2626(3) 0.5152(2) 0.63595(19) 0.0338(6) Uani 1 1 d . . . . .
C21 C 0.3062(2) 0.4749(2) 0.3482(2) 0.0327(5) Uani 1 1 d . . . . .
H21 H 0.322907 0.539733 0.366421 0.039 Uiso 1 1 calc R U . . .
C22 C 0.2566(3) 0.5007(2) 0.2346(2) 0.0374(6) Uani 1 1 d . . . . .
H22 H 0.238920 0.582007 0.177553 0.045 Uiso 1 1 calc R U . . .
C23 C 0.2338(2) 0.4076(2) 0.20646(19) 0.0330(5) Uani 1 1 d . . . . .
H23 H 0.201369 0.423440 0.129362 0.040 Uiso 1 1 calc R U . . .
C24 C 0.2587(2) 0.2882(2) 0.29254(18) 0.0239(4) Uani 1 1 d . . . . .
C25 C 0.2396(2) 0.1844(2) 0.27089(19) 0.0282(5) Uani 1 1 d . . . . .
H25 H 0.207857 0.195202 0.195063 0.034 Uiso 1 1 calc R U . . .
C26 C 0.2662(2) 0.0712(2) 0.35703(19) 0.0258(4) Uani 1 1 d . . . . .
H26 H 0.252670 0.003866 0.340803 0.031 Uiso 1 1 calc R U . . .
C27 C 0.31452(19) 0.05189(19) 0.47220(18) 0.0201(4) Uani 1 1 d . . . . .
C28 C 0.3485(2) -0.0653(2) 0.56364(19) 0.0235(4) Uani 1 1 d . . . . .
H28 H 0.337178 -0.135666 0.551521 0.028 Uiso 1 1 calc R U . . .
C29 C 0.3981(2) -0.0769(2) 0.67005(18) 0.0242(4) Uani 1 1 d . . . . .
H29 H 0.421055 -0.155305 0.732434 0.029 Uiso 1 1 calc R U . . .
C30 C 0.4147(2) 0.02697(19) 0.68644(17) 0.0213(4) Uani 1 1 d . . . . .
H30 H 0.448962 0.017606 0.760820 0.026 Uiso 1 1 calc R U . . .
C31 C 0.33490(18) 0.15123(18) 0.49611(16) 0.0169(4) Uani 1 1 d . . . . .
C32 C 0.30666(19) 0.27165(19) 0.40469(17) 0.0191(4) Uani 1 1 d . . . . .
H5A H 0.603(3) 0.342(3) 0.506(2) 0.029 Uiso 1 1 d . U . . .
H5B H 0.634(2) 0.271(2) 0.624(2) 0.029 Uiso 1 1 d . U . . .

loop_
_atom_site_aniso_label
_atom_site_aniso_U_11
_atom_site_aniso_U_22
_atom_site_aniso_U_33
_atom_site_aniso_U_23
_atom_site_aniso_U_13
_atom_site_aniso_U_12
C17 0.016(3) 0.016(2) 0.021(2) -0.0042(18) 0.001(2) -0.008(2)
C18 0.037(3) 0.020(2) 0.031(3) -0.011(2) -0.011(2) -0.001(2)
C17' 0.036(4) 0.015(2) 0.025(3) -0.0084(19) -0.002(2) 0.001(2)
C18' 0.025(2) 0.022(2) 0.018(2) -0.0057(16) 0.0018(16) -0.0008(17)
Zn1 0.03107(17) 0.01787(15) 0.01600(15) -0.00736(11) -0.00435(11) -0.00626(12)
O1 0.0394(9) 0.0358(9) 0.0324(9) 0.0024(7) -0.0160(7) -0.0178(8)
O2 0.0293(8) 0.0337(9) 0.0185(7) -0.0086(6) -0.0052(6) -0.0087(7)
O3 0.0382(9) 0.0223(8) 0.0237(8) -0.0062(6) 0.0012(6) -0.0048(7)
O4 0.0685(13) 0.0347(10) 0.0296(9) 0.0018(7) -0.0082(9) -0.0290(9)
O5 0.0403(9) 0.0230(8) 0.0246(8) -0.0065(6) -0.0002(7) -0.0187(7)
N1 0.0317(9) 0.0177(8) 0.0190(8) -0.0042(7) -0.0039(7) -0.0099(7)
N3 0.0218(8) 0.0178(8) 0.0148(8) -0.0062(7) 0.0017(6) -0.0053(7)
C1 0.0437(13) 0.0496(15) 0.0173(10) -0.0152(10) 0.0062(9) -0.0312(12)
C2 0.097(2) 0.0279(13) 0.0177(11) -0.0016(10) -0.0066(13) -0.0339(15)
C3 0.0588(17) 0.0263(13) 0.0295(13) -0.0129(10) -0.0191(12) 0.0054(12)
C4 0.0252(11) 0.0417(14) 0.0340(12) -0.0203(11) -0.0060(9) -0.0034(10)
C5 0.0278(11) 0.0279(11) 0.0206(10) -0.0081(9) 0.0009(8) -0.0150(9)
C6 0.0247(10) 0.0267(11) 0.0125(9) -0.0075(8) -0.0050(7) -0.0088(9)
C7 0.0263(11) 0.0342(12) 0.0225(11) -0.0107(9) -0.0018(8) -0.0073(9)
C8 0.0351(13) 0.0335(13) 0.0286(12) -0.0136(10) -0.0040(10) -0.0039(10)
C9 0.0456(16) 0.0431(16) 0.0614(19) -0.0329(15) -0.0056(14) 0.0024(13)
C10 0.0317(11) 0.0178(10) 0.0237(11) -0.0060(8) -0.0039(9) -0.0066(9)
C11 0.0606(17) 0.0299(13) 0.0354(13) -0.0136(11) 0.0099(12) -0.0242(12)
C12 0.0326(12) 0.0489(15) 0.0424(14) -0.0248(12) -0.0001(10) -0.0190(11)
C13 0.0226(11) 0.0468(15) 0.0230(11) -0.0106(10) -0.0039(9) -0.0003(10)
C14 0.0301(12) 0.0245(11) 0.0314(12) -0.0012(9) 0.0039(9) -0.0068(9)
C15 0.0247(11) 0.0252(11) 0.0375(13) -0.0139(10) -0.0050(9) -0.0060(9)
C16 0.0445(14) 0.0197(11) 0.0223(11) -0.0081(9) -0.0047(10) -0.0010(10)
C19 0.0633(19) 0.0561(19) 0.0247(13) -0.0169(13) -0.0136(13) 0.0240(15)
C20 0.0598(16) 0.0149(11) 0.0155(10) -0.0041(8) -0.0111(10) -0.0018(11)
C21 0.0500(14) 0.0224(11) 0.0257(11) -0.0024(9) -0.0070(10) -0.0171(10)
C22 0.0552(16) 0.0260(12) 0.0244(12) 0.0045(9) -0.0107(11) -0.0171(11)
C23 0.0422(13) 0.0344(13) 0.0180(10) -0.0014(9) -0.0098(9) -0.0144(11)
C24 0.0250(10) 0.0262(11) 0.0190(10) -0.0059(8) -0.0036(8) -0.0089(9)
C25 0.0315(12) 0.0356(12) 0.0216(10) -0.0116(9) -0.0056(9) -0.0147(10)
C26 0.0277(11) 0.0288(11) 0.0287(11) -0.0144(9) 0.0002(9) -0.0147(9)
C27 0.0192(9) 0.0211(10) 0.0227(10) -0.0096(8) 0.0042(8) -0.0089(8)
C28 0.0251(10) 0.0201(10) 0.0290(11) -0.0106(9) 0.0089(8) -0.0113(8)
C29 0.0279(11) 0.0175(10) 0.0223(10) -0.0040(8) 0.0081(8) -0.0064(8)
C30 0.0246(10) 0.0200(10) 0.0145(9) -0.0054(8) 0.0034(8) -0.0041(8)
C31 0.0166(9) 0.0172(9) 0.0164(9) -0.0066(8) 0.0017(7) -0.0050(7)
C32 0.0205(9) 0.0190(10) 0.0171(9) -0.0061(8) -0.0005(7) -0.0065(8)

loop_
_atom_type_symbol
_atom_type_description
_atom_type_scat_dispersion_real
_atom_type_scat_dispersion_imag
_atom_type_scat_source
C C 0.0181 0.0091 'International Tables Vol C Tables 4.2.6.8 and 6.1.1.4'
H H 0.0000 0.0000 'International Tables Vol C Tables 4.2.6.8 and 6.1.1.4'
N N 0.0311 0.0180 'International Tables Vol C Tables 4.2.6.8 and 6.1.1.4'
O O 0.0492 0.0322 'International Tables Vol C Tables 4.2.6.8 and 6.1.1.4'
Zn Zn -1.5491 0.6778 'International Tables Vol C Tables 4.2.6.8 and 6.1.1.4'

loop_
_geom_angle_atom_site_label_1
_geom_angle_atom_site_label_2
_geom_angle_atom_site_label_3
_geom_angle
_geom_angle_site_symmetry_1
_geom_angle_site_symmetry_3
C18 C17 C20 127.3(4) . .
C18 C17 C16 121.6(4) . .
C20 C17 C16 107.9(3) . .
C18 C17 H17A 95.9 . .
C20 C17 H17A 95.9 . .
C16 C17 H17A 95.9 . .
C17 C18 C19 117.7(4) . .
C17 C18 H18A 107.9 . .
C19 C18 H18A 107.9 . .
C17 C18 H18B 107.9 . .
C19 C18 H18B 107.9 . .
H18A C18 H18B 107.2 . .
C18' C17' C16 136.2(5) . .
C18' C17' C20 120.0(4) . .
C16 C17' C20 103.7(4) . .
C18' C17' H17B 91.4 . .
C16 C17' H17B 91.4 . .
C20 C17' H17B 91.4 . .
C17' C18' C19 125.8(5) . .
C17' C18' H18C 105.9 . .
C19 C18' H18C 105.9 . .
C17' C18' H18D 105.9 . .
C19 C18' H18D 105.9 . .
H18C C18' H18D 106.2 . .
O5 Zn1 O2 90.20(6) . .
O5 Zn1 O3 147.10(6) . .
O2 Zn1 O3 94.30(6) . .
O5 Zn1 N3 106.54(6) . .
O2 Zn1 N3 90.32(6) . .
O3 Zn1 N3 106.00(6) . .
O5 Zn1 N1 90.35(7) . .
O2 Zn1 N1 167.02(6) . .
O3 Zn1 N1 92.27(6) . .
N3 Zn1 N1 77.10(6) . .
O5 Zn1 O4 89.08(7) . .
O2 Zn1 O4 102.71(6) . .
O3 Zn1 O4 58.13(7) . .
N3 Zn1 O4 159.73(7) . .
N1 Zn1 O4 90.26(6) . .
O5 Zn1 C20 117.97(8) . .
O2 Zn1 C20 100.66(6) . .
O3 Zn1 C20 29.27(8) . .
N3 Zn1 C20 133.85(8) . .
N1 Zn1 C20 90.52(7) . .
O4 Zn1 C20 28.89(8) . .
C10 O2 Zn1 127.30(14) . .
C20 O3 Zn1 97.11(15) . .
C20 O4 Zn1 83.48(13) . .
Zn1 O5 H5A 121.3(19) . .
Zn1 O5 H5B 96.9(16) . .
H5A O5 H5B 111(2) . .
C21 N1 C32 118.17(18) . .
C21 N1 Zn1 128.95(15) . .
C32 N1 Zn1 112.85(13) . .
C30 N3 C31 118.26(17) . .
C30 N3 Zn1 126.36(14) . .
C31 N3 Zn1 115.31(13) . .
C2 C1 C6 120.0(2) . .
C2 C1 H1 120.0 . .
C6 C1 H1 120.0 . .
C3 C2 C1 120.4(2) . .
C3 C2 H2 119.8 . .
C1 C2 H2 119.8 . .
C2 C3 C4 119.7(2) . .
C2 C3 H3 120.2 . .
C4 C3 H3 120.2 . .
C5 C4 C3 120.7(2) . .
C5 C4 H4 119.7 . .
C3 C4 H4 119.7 . .
C4 C5 C6 120.8(2) . .
C4 C5 H5 119.6 . .
C6 C5 H5 119.6 . .
C5 C6 C1 118.4(2) . .
C5 C6 C7 123.32(19) . .
C1 C6 C7 118.2(2) . .
C6 C7 C8 111.46(18) . .
C6 C7 C10 110.28(17) . .
C8 C7 C10 110.32(19) . .
C6 C7 H7 108.2 . .
C8 C7 H7 108.2 . .
C10 C7 H7 108.2 . .
C7 C8 C9 111.3(2) . .
C7 C8 H8A 109.4 . .
C9 C8 H8A 109.4 . .
C7 C8 H8B 109.4 . .
C9 C8 H8B 109.4 . .
H8A C8 H8B 108.0 . .
C8 C9 H9A 109.5 . .
C8 C9 H9B 109.5 . .
H9A C9 H9B 109.5 . .
C8 C9 H9C 109.5 . .
H9A C9 H9C 109.5 . .
H9B C9 H9C 109.5 . .
O1 C10 O2 125.1(2) . .
O1 C10 C7 118.79(19) . .
O2 C10 C7 116.06(19) . .
C12 C11 C16 121.2(2) . .
C12 C11 H11 119.4 . .
C16 C11 H11 119.4 . .
C11 C12 C13 120.1(2) . .
C11 C12 H12 119.9 . .
C13 C12 H12 119.9 . .
C12 C13 C14 119.3(2) . .
C12 C13 H13 120.4 . .
C14 C13 H13 120.4 . .
C13 C14 C15 120.2(2) . .
C13 C14 H14 119.9 . .
C15 C14 H14 119.9 . .
C16 C15 C14 120.9(2) . .
C16 C15 H15 119.6 . .
C14 C15 H15 119.6 . .
C15 C16 C11 118.2(2) . .
C15 C16 C17' 131.3(3) . .
C11 C16 C17' 109.7(3) . .
C15 C16 C17 111.8(3) . .
C11 C16 C17 129.3(3) . .
C18 C19 H19A 109.5 . .
C18 C19 H19B 109.5 . .
H19A C19 H19B 109.5 . .
C18 C19 H19C 109.5 . .
H19A C19 H19C 109.5 . .
H19B C19 H19C 109.5 . .
O4 C20 O3 121.2(2) . .
O4 C20 C17 108.1(3) . .
O3 C20 C17 130.7(4) . .
O4 C20 C17' 133.0(4) . .
O3 C20 C17' 105.7(4) . .
O4 C20 Zn1 67.63(13) . .
O3 C20 Zn1 53.62(11) . .
C17 C20 Zn1 174.9(3) . .
C17' C20 Zn1 158.3(3) . .
N1 C21 C22 122.8(2) . .
N1 C21 H21 118.6 . .
C22 C21 H21 118.6 . .
C23 C22 C21 119.3(2) . .
C23 C22 H22 120.3 . .
C21 C22 H22 120.3 . .
C22 C23 C24 119.6(2) . .
C22 C23 H23 120.2 . .
C24 C23 H23 120.2 . .
C32 C24 C23 116.97(19) . .
C32 C24 C25 119.40(19) . .
C23 C24 C25 123.62(19) . .
C26 C25 C24 120.99(19) . .
C26 C25 H25 119.5 . .
C24 C25 H25 119.5 . .
C25 C26 C27 120.84(19) . .
C25 C26 H26 119.6 . .
C27 C26 H26 119.6 . .
C31 C27 C28 117.19(18) . .
C31 C27 C26 119.60(19) . .
C28 C27 C26 123.16(19) . .
C29 C28 C27 119.37(19) . .
C29 C28 H28 120.3 . .
C27 C28 H28 120.3 . .
C28 C29 C30 119.68(19) . .
C28 C29 H29 120.2 . .
C30 C29 H29 120.2 . .
N3 C30 C29 122.52(19) . .
N3 C30 H30 118.7 . .
C29 C30 H30 118.7 . .
N3 C31 C27 122.98(18) . .
N3 C31 C32 117.33(17) . .
C27 C31 C32 119.66(17) . .
N1 C32 C24 123.09(18) . .
N1 C32 C31 117.38(17) . .
C24 C32 C31 119.51(18) . .

loop_
_geom_bond_atom_site_label_1
_geom_bond_atom_site_label_2
_geom_bond_distance
_geom_bond_site_symmetry_2
C17 C18 1.320(7) .
C17 C20 1.500(6) .
C17 C16 1.583(6) .
C17 H17A 1.0000 .
C18 C19 1.607(6) .
C18 H18A 0.9900 .
C18 H18B 0.9900 .
C17' C18' 1.158(7) .
C17' C16 1.528(5) .
C17' C20 1.641(6) .
C17' H17B 1.0000 .
C18' C19 1.591(5) .
C18' H18C 0.9900 .
C18' H18D 0.9900 .
Zn1 O5 2.0467(17) .
Zn1 O2 2.0468(14) .
Zn1 O3 2.0818(16) .
Zn1 N3 2.1224(17) .
Zn1 N1 2.1926(17) .
Zn1 O4 2.3882(18) .
Zn1 C20 2.566(2) .
O1 C10 1.240(3) .
O2 C10 1.256(3) .
O3 C20 1.264(3) .
O4 C20 1.248(3) .
O5 H5A 0.78(3) .
O5 H5B 0.92(3) .
N1 C21 1.327(3) .
N1 C32 1.359(3) .
N3 C30 1.331(3) .
N3 C31 1.357(2) .
C1 C2 1.392(4) .
C1 C6 1.393(3) .
C1 H1 0.9500 .
C2 C3 1.370(4) .
C2 H2 0.9500 .
C3 C4 1.372(4) .
C3 H3 0.9500 .
C4 C5 1.372(3) .
C4 H4 0.9500 .
C5 C6 1.388(3) .
C5 H5 0.9500 .
C6 C7 1.520(3) .
C7 C8 1.521(3) .
C7 C10 1.544(3) .
C7 H7 1.0000 .
C8 C9 1.534(3) .
C8 H8A 0.9900 .
C8 H8B 0.9900 .
C9 H9A 0.9800 .
C9 H9B 0.9800 .
C9 H9C 0.9800 .
C11 C12 1.375(4) .
C11 C16 1.389(3) .
C11 H11 0.9500 .
C12 C13 1.380(4) .
C12 H12 0.9500 .
C13 C14 1.383(4) .
C13 H13 0.9500 .
C14 C15 1.383(3) .
C14 H14 0.9500 .
C15 C16 1.381(3) .
C15 H15 0.9500 .
C19 H19A 0.9800 .
C19 H19B 0.9800 .
C19 H19C 0.9800 .
C21 C22 1.400(3) .
C21 H21 0.9500 .
C22 C23 1.371(3) .
C22 H22 0.9500 .
C23 C24 1.410(3) .
C23 H23 0.9500 .
C24 C32 1.407(3) .
C24 C25 1.434(3) .
C25 C26 1.356(3) .
C25 H25 0.9500 .
C26 C27 1.433(3) .
C26 H26 0.9500 .
C27 C31 1.403(3) .
C27 C28 1.410(3) .
C28 C29 1.369(3) .
C28 H28 0.9500 .
C29 C30 1.394(3) .
C29 H29 0.9500 .
C30 H30 0.9500 .
C31 C32 1.441(3) .

loop_
_geom_hbond_atom_site_label_D
_geom_hbond_atom_site_label_H
_geom_hbond_atom_site_label_A
_geom_hbond_distance_DH
_geom_hbond_distance_HA
_geom_hbond_distance_DA
_geom_hbond_angle_DHA
_geom_hbond_site_symmetry_A
C17 H17A O5 1.00 2.65 3.530(7) 147.3 2_666
C21 H21 O1 0.95 2.61 3.307(3) 130.9 2_666
C30 H30 O2 0.95 2.53 3.081(3) 117.2 .
O5 H5A O4 0.78(3) 1.89(3) 2.671(2) 174(3) 2_666
O5 H5B O1 0.92(3) 1.71(3) 2.612(2) 167(2) .

loop_
_geom_torsion_atom_site_label_1
_geom_torsion_atom_site_label_2
_geom_torsion_atom_site_label_3
_geom_torsion_atom_site_label_4
_geom_torsion
_geom_torsion_site_symmetry_1
_geom_torsion_site_symmetry_2
_geom_torsion_site_symmetry_3
_geom_torsion_site_symmetry_4
C20 C17 C18 C19 -19.9(9) . . . .
C16 C17 C18 C19 137.4(5) . . . .
C16 C17' C18' C19 -139.9(8) . . . .
C20 C17' C18' C19 34.3(9) . . . .
C6 C1 C2 C3 -1.0(3) . . . .
C1 C2 C3 C4 -0.2(4) . . . .
C2 C3 C4 C5 1.0(3) . . . .
C3 C4 C5 C6 -0.6(3) . . . .
C4 C5 C6 C1 -0.6(3) . . . .
C4 C5 C6 C7 177.59(19) . . . .
C2 C1 C6 C5 1.4(3) . . . .
C2 C1 C6 C7 -176.90(19) . . . .
C5 C6 C7 C8 -67.9(3) . . . .
C1 C6 C7 C8 110.3(2) . . . .
C5 C6 C7 C10 55.0(3) . . . .
C1 C6 C7 C10 -126.9(2) . . . .
C6 C7 C8 C9 -172.5(2) . . . .
C10 C7 C8 C9 64.6(3) . . . .
Zn1 O2 C10 O1 -6.5(3) . . . .
Zn1 O2 C10 C7 174.60(13) . . . .
C6 C7 C10 O1 -74.0(3) . . . .
C8 C7 C10 O1 49.5(3) . . . .
C6 C7 C10 O2 105.0(2) . . . .
C8 C7 C10 O2 -131.4(2) . . . .
C16 C11 C12 C13 -0.7(4) . . . .
C11 C12 C13 C14 -0.9(4) . . . .
C12 C13 C14 C15 1.3(3) . . . .
C13 C14 C15 C16 -0.1(4) . . . .
C14 C15 C16 C11 -1.5(4) . . . .
C14 C15 C16 C17' -169.9(4) . . . .
C14 C15 C16 C17 169.8(3) . . . .
C12 C11 C16 C15 1.9(4) . . . .
C12 C11 C16 C17' 172.6(3) . . . .
C12 C11 C16 C17 -167.6(4) . . . .
C18' C17' C16 C15 64.7(12) . . . .
C20 C17' C16 C15 -110.1(4) . . . .
C18' C17' C16 C11 -104.5(9) . . . .
C20 C17' C16 C11 80.8(5) . . . .
C18 C17 C16 C15 65.0(7) . . . .
C20 C17 C16 C15 -133.8(4) . . . .
C18 C17 C16 C11 -125.0(5) . . . .
C20 C17 C16 C11 36.2(6) . . . .
Zn1 O4 C20 O3 3.1(2) . . . .
Zn1 O4 C20 C17 -177.1(2) . . . .
Zn1 O4 C20 C17' -171.9(3) . . . .
Zn1 O3 C20 O4 -3.6(2) . . . .
Zn1 O3 C20 C17 176.6(3) . . . .
Zn1 O3 C20 C17' 172.6(2) . . . .
C18 C17 C20 O4 -100.3(7) . . . .
C16 C17 C20 O4 99.9(4) . . . .
C18 C17 C20 O3 79.5(7) . . . .
C16 C17 C20 O3 -80.3(5) . . . .
C18' C17' C20 O4 -113.5(7) . . . .
C16 C17' C20 O4 62.3(6) . . . .
C18' C17' C20 O3 71.0(7) . . . .
C16 C17' C20 O3 -113.2(4) . . . .
C18' C17' C20 Zn1 87.2(8) . . . .
C16 C17' C20 Zn1 -97.0(7) . . . .
C32 N1 C21 C22 -0.1(4) . . . .
Zn1 N1 C21 C22 177.87(19) . . . .
N1 C21 C22 C23 -0.9(4) . . . .
C21 C22 C23 C24 0.9(4) . . . .
C22 C23 C24 C32 0.0(3) . . . .
C22 C23 C24 C25 -179.1(2) . . . .
C32 C24 C25 C26 0.5(3) . . . .
C23 C24 C25 C26 179.5(2) . . . .
C24 C25 C26 C27 -0.2(3) . . . .
C25 C26 C27 C31 -0.2(3) . . . .
C25 C26 C27 C28 -177.5(2) . . . .
C31 C27 C28 C29 0.5(3) . . . .
C26 C27 C28 C29 177.82(19) . . . .
C27 C28 C29 C30 -0.2(3) . . . .
C31 N3 C30 C29 0.2(3) . . . .
Zn1 N3 C30 C29 -176.53(15) . . . .
C28 C29 C30 N3 -0.1(3) . . . .
C30 N3 C31 C27 0.0(3) . . . .
Zn1 N3 C31 C27 177.16(14) . . . .
C30 N3 C31 C32 -178.02(17) . . . .
Zn1 N3 C31 C32 -0.9(2) . . . .
C28 C27 C31 N3 -0.4(3) . . . .
C26 C27 C31 N3 -177.84(18) . . . .
C28 C27 C31 C32 177.62(17) . . . .
C26 C27 C31 C32 0.2(3) . . . .
C21 N1 C32 C24 1.0(3) . . . .
Zn1 N1 C32 C24 -177.21(16) . . . .
C21 N1 C32 C31 179.6(2) . . . .
Zn1 N1 C32 C31 1.4(2) . . . .
C23 C24 C32 N1 -1.0(3) . . . .
C25 C24 C32 N1 178.08(19) . . . .
C23 C24 C32 C31 -179.54(19) . . . .
C25 C24 C32 C31 -0.5(3) . . . .
N3 C31 C32 N1 -0.4(3) . . . .
C27 C31 C32 N1 -178.48(18) . . . .
N3 C31 C32 C24 178.27(18) . . . .
C27 C31 C32 C24 0.1(3) . . . .
